data_7109428
loop_
_publ_author_name
'Marco Blangetti'
'Helge Muller-Bunz'
'Donal F. O'Shea'

_publ_section_title
;
 First asymmetric synthesis of planar chiral [2.2]metacyclophanes
;
_journal_name_full Chem.Commun.
_journal_page_first 6125
_journal_paper_doi 10.1039/c3cc42275e
_journal_volume 49
_journal_year 2013
_chemical_formula_moiety 'C18 H18 O3'
_chemical_formula_sum 'C18 H18 O3'
_chemical_formula_weight 282.32
_chemical_name_systematic
;
?
;
_space_group_IT_number 14
_symmetry_cell_setting monoclinic
_symmetry_space_group_name_Hall '-P 2ybc'
_symmetry_space_group_name_H-M 'P 1 21/c 1'
_atom_sites_solution_hydrogens geom
_atom_sites_solution_primary direct
_atom_sites_solution_secondary difmap
_audit_creation_method SHELXL-97
_cell_angle_alpha 90.00
_cell_angle_beta 96.909(2)
_cell_angle_gamma 90.00
_cell_formula_units_Z 4
_cell_length_a 13.4948(2)
_cell_length_b 14.0951(2)
_cell_length_c 7.5300(1)
_cell_measurement_reflns_used 13681
_cell_measurement_temperature 100(2)
_cell_measurement_theta_max 76.1054
_cell_measurement_theta_min 3.1336
_cell_volume 1421.88(4)
_computing_cell_refinement
;
CrysAlisPro, Agilent Technologies,
Version 1.171.34.49 (release 20-01-2011 CrysAlis171 .NET)
(compiled Jan 20 2011,15:58:25)
;
_computing_data_collection
;
CrysAlisPro, Agilent Technologies,
Version 1.171.34.49 (release 20-01-2011 CrysAlis171 .NET)
(compiled Jan 20 2011,15:58:25)
;
_computing_data_reduction
;
CrysAlisPro, Agilent Technologies,
Version 1.171.34.49 (release 20-01-2011 CrysAlis171 .NET)
(compiled Jan 20 2011,15:58:25)
;
_computing_structure_refinement 'SHELXL-97 (Sheldrick, 2008)'
_computing_structure_solution 'SHELXS-97 (Sheldrick, 2008)'
_diffrn_ambient_temperature 100(2)
_diffrn_detector_area_resol_mean 10.3196
_diffrn_measured_fraction_theta_full 0.998
_diffrn_measured_fraction_theta_max 0.998
_diffrn_measurement_device_type 'SuperNova, Dual, Cu at zero, Atlas'
_diffrn_measurement_method '\w scans'
_diffrn_radiation_monochromator mirror
_diffrn_radiation_source 'SuperNova (Cu) X-ray Source'
_diffrn_radiation_type CuK\a
_diffrn_radiation_wavelength 1.54184
_diffrn_reflns_av_R_equivalents 0.0327
_diffrn_reflns_av_sigmaI/netI 0.0493
_diffrn_reflns_limit_h_max 17
_diffrn_reflns_limit_h_min -16
_diffrn_reflns_limit_k_max 17
_diffrn_reflns_limit_k_min -17
_diffrn_reflns_limit_l_max 9
_diffrn_reflns_limit_l_min -9
_diffrn_reflns_number 22791
_diffrn_reflns_theta_full 76.47
_diffrn_reflns_theta_max 76.47
_diffrn_reflns_theta_min 3.30
_exptl_absorpt_coefficient_mu 0.715
_exptl_absorpt_correction_T_max 0.975
_exptl_absorpt_correction_T_min 0.890
_exptl_absorpt_correction_type analytical
_exptl_absorpt_process_details
;
CrysAlisPro, Agilent Technologies,
Version 1.171.34.49 (release 20-01-2011 CrysAlis171 .NET)
(compiled Jan 20 2011,15:58:25)
Analytical numeric absorption correction using a multifaceted crystal
model based on expressions derived by R.C. Clark & J.S. Reid.
(Clark, R. C. & Reid, J. S. (1995). Acta Cryst. A51, 887-897)
;
_exptl_crystal_colour colourless
_exptl_crystal_density_diffrn 1.319
_exptl_crystal_density_method 'not measured'
_exptl_crystal_description plate
_exptl_crystal_F_000 600
_exptl_crystal_size_max 0.2158
_exptl_crystal_size_mid 0.1231
_exptl_crystal_size_min 0.0393
_refine_diff_density_max 0.253
_refine_diff_density_min -0.223
_refine_diff_density_rms 0.052
_refine_ls_extinction_method none
_refine_ls_goodness_of_fit_ref 1.002
_refine_ls_hydrogen_treatment constr
_refine_ls_matrix_type full
_refine_ls_number_parameters 194
_refine_ls_number_reflns 5465
_refine_ls_number_restraints 0
_refine_ls_restrained_S_all 1.002
_refine_ls_R_factor_all 0.0454
_refine_ls_R_factor_gt 0.0353
_refine_ls_shift/su_max 0.001
_refine_ls_shift/su_mean 0.000
_refine_ls_structure_factor_coef Fsqd
_refine_ls_weighting_details 'calc w=1/[\s^2^(Fo^2^)+(0.0556P)^2^+0.0000P] where P=(Fo^2^+2Fc^2^)/3'
_refine_ls_weighting_scheme calc
_refine_ls_wR_factor_gt 0.0955
_refine_ls_wR_factor_ref 0.0999
_reflns_number_gt 2787
_reflns_number_total 2970
_reflns_threshold_expression I>2\s(I)
_cod_data_source_file c3cc42275e.txt
_cod_data_source_block osh104
_cod_original_cell_volume 1421.88(3)
_cod_original_sg_symbol_H-M 'P 21/c'
_cod_database_code 7109428

loop_
_symmetry_equiv_pos_as_xyz
'x, y, z'
'-x, y+1/2, -z+1/2'
'-x, -y, -z'
'x, -y-1/2, z-1/2'

loop_
_atom_site_label
_atom_site_type_symbol
_atom_site_fract_x
_atom_site_fract_y
_atom_site_fract_z
_atom_site_U_iso_or_equiv
_atom_site_adp_type
_atom_site_occupancy
_atom_site_symmetry_multiplicity
_atom_site_calc_flag
_atom_site_refinement_flags
C1 C 0.15788(6) 0.55790(6) 0.67469(11) 0.01664(17) Uani 1 1 d .
C7 C 0.07458(7) 0.51721(6) 0.76496(12) 0.01857(17) Uani 1 1 d .
O1 O 0.08387(5) 0.51510(5) 0.93405(8) 0.02050(14) Uani 1 1 d .
H1O1 H 0.0286 0.5021 0.9687 0.031 Uiso 0.50 1 calc PR
O2 O -0.00327(5) 0.48675(6) 0.67209(9) 0.02605(16) Uani 1 1 d .
H1O2 H 0.0034 0.4915 0.5630 0.039 Uiso 0.50 1 calc PR
C2 C 0.14003(6) 0.64577(6) 0.58907(11) 0.01646(17) Uani 1 1 d .
O3 O 0.05149(5) 0.68688(5) 0.61678(9) 0.02039(14) Uani 1 1 d .
C8 C 0.03264(7) 0.78161(7) 0.55359(13) 0.0233(2) Uani 1 1 d .
H8A H 0.0874 0.8230 0.6033 0.035 Uiso 1 1 calc R
H8B H -0.0302 0.8043 0.5915 0.035 Uiso 1 1 calc R
H8C H 0.0278 0.7824 0.4227 0.035 Uiso 1 1 calc R
C3 C 0.20741(7) 0.68158(6) 0.47996(11) 0.01769(17) Uani 1 1 d .
H3 H 0.1934 0.7389 0.4156 0.021 Uiso 1 1 calc R
C4 C 0.29599(6) 0.63226(6) 0.46612(12) 0.01847(17) Uani 1 1 d .
C5 C 0.31818(6) 0.55143(7) 0.56928(12) 0.01910(18) Uani 1 1 d .
H5 H 0.3831 0.5246 0.5758 0.023 Uiso 1 1 calc R
C6 C 0.24652(7) 0.50880(6) 0.66382(12) 0.01769(17) Uani 1 1 d .
C9 C 0.35706(7) 0.65324(7) 0.31472(13) 0.02234(19) Uani 1 1 d .
H9A H 0.4287 0.6426 0.3559 0.027 Uiso 1 1 calc R
H9B H 0.3483 0.7206 0.2790 0.027 Uiso 1 1 calc R
C10 C 0.32401(7) 0.58786(7) 0.14892(12) 0.0234(2) Uani 1 1 d .
H10A H 0.2535 0.6012 0.1033 0.028 Uiso 1 1 calc R
H10B H 0.3654 0.6022 0.0523 0.028 Uiso 1 1 calc R
C11 C 0.25690(7) 0.40501(7) 0.71137(13) 0.02185(19) Uani 1 1 d .
H11A H 0.2171 0.3905 0.8103 0.026 Uiso 1 1 calc R
H11B H 0.3277 0.3904 0.7526 0.026 Uiso 1 1 calc R
C12 C 0.21977(7) 0.34193(7) 0.54453(14) 0.02367(19) Uani 1 1 d .
H12A H 0.2250 0.2740 0.5780 0.028 Uiso 1 1 calc R
H12B H 0.1489 0.3562 0.5036 0.028 Uiso 1 1 calc R
C13 C 0.33510(7) 0.48451(7) 0.19907(12) 0.02284(19) Uani 1 1 d .
C14 C 0.26163(7) 0.44166(7) 0.28852(13) 0.02156(19) Uani 1 1 d .
H14 H 0.1962 0.4677 0.2760 0.026 Uiso 1 1 calc R
C15 C 0.28234(7) 0.36159(7) 0.39568(13) 0.02281(19) Uani 1 1 d .
C16 C 0.37319(8) 0.31505(7) 0.38906(14) 0.0266(2) Uani 1 1 d .
H16 H 0.3875 0.2587 0.4565 0.032 Uiso 1 1 calc R
C17 C 0.44281(8) 0.35075(8) 0.28426(15) 0.0294(2) Uani 1 1 d .
H17 H 0.5023 0.3163 0.2734 0.035 Uiso 1 1 calc R
C18 C 0.42553(7) 0.43670(8) 0.19546(13) 0.0275(2) Uani 1 1 d .
H18 H 0.4756 0.4631 0.1318 0.033 Uiso 1 1 calc R

loop_
_atom_site_aniso_label
_atom_site_aniso_U_11
_atom_site_aniso_U_22
_atom_site_aniso_U_33
_atom_site_aniso_U_23
_atom_site_aniso_U_13
_atom_site_aniso_U_12
C1 0.0198(4) 0.0178(4) 0.0125(4) -0.0005(3) 0.0030(3) -0.0032(3)
C7 0.0225(4) 0.0159(4) 0.0183(4) 0.0024(3) 0.0067(3) 0.0008(3)
O1 0.0232(3) 0.0256(3) 0.0133(3) 0.0003(2) 0.0049(2) -0.0040(3)
O2 0.0240(3) 0.0388(4) 0.0157(3) 0.0016(3) 0.0035(3) -0.0122(3)
C2 0.0192(4) 0.0166(4) 0.0137(4) -0.0025(3) 0.0025(3) -0.0014(3)
O3 0.0242(3) 0.0173(3) 0.0212(3) 0.0024(2) 0.0091(2) 0.0024(2)
C8 0.0299(5) 0.0179(4) 0.0225(4) 0.0023(3) 0.0047(4) 0.0042(3)
C3 0.0227(4) 0.0159(4) 0.0144(4) 0.0003(3) 0.0017(3) -0.0037(3)
C4 0.0189(4) 0.0213(4) 0.0156(4) -0.0011(3) 0.0033(3) -0.0061(3)
C5 0.0160(4) 0.0243(4) 0.0168(4) -0.0008(3) 0.0012(3) -0.0023(3)
C6 0.0201(4) 0.0188(4) 0.0137(4) 0.0008(3) 0.0006(3) -0.0014(3)
C9 0.0195(4) 0.0279(5) 0.0206(4) 0.0034(3) 0.0065(3) -0.0050(3)
C10 0.0222(4) 0.0322(5) 0.0167(4) 0.0032(4) 0.0057(3) 0.0010(4)
C11 0.0243(4) 0.0205(4) 0.0207(4) 0.0043(3) 0.0027(3) 0.0022(3)
C12 0.0248(4) 0.0179(4) 0.0278(5) 0.0018(3) 0.0010(4) 0.0004(3)
C13 0.0217(4) 0.0312(5) 0.0154(4) -0.0032(4) 0.0012(3) 0.0021(4)
C14 0.0188(4) 0.0259(5) 0.0193(4) -0.0032(4) -0.0008(3) 0.0017(3)
C15 0.0225(4) 0.0227(4) 0.0223(4) -0.0051(4) -0.0010(3) 0.0003(3)
C16 0.0280(5) 0.0238(5) 0.0263(5) -0.0067(4) -0.0037(4) 0.0056(4)
C17 0.0245(4) 0.0349(6) 0.0279(5) -0.0100(4) -0.0007(4) 0.0096(4)
C18 0.0227(4) 0.0393(6) 0.0207(4) -0.0059(4) 0.0042(3) 0.0040(4)

loop_
_atom_type_symbol
_atom_type_description
_atom_type_scat_dispersion_real
_atom_type_scat_dispersion_imag
_atom_type_scat_source
C C 0.0181 0.0091 'International Tables Vol C Tables 4.2.6.8 and 6.1.1.4'
H H 0.0000 0.0000 'International Tables Vol C Tables 4.2.6.8 and 6.1.1.4'
O O 0.0492 0.0322 'International Tables Vol C Tables 4.2.6.8 and 6.1.1.4'

loop_
_geom_angle_atom_site_label_1
_geom_angle_atom_site_label_2
_geom_angle_atom_site_label_3
_geom_angle
C6 C1 C2 120.83(8)
C6 C1 C7 122.25(8)
C2 C1 C7 116.76(8)
O1 C7 O2 121.58(8)
O1 C7 C1 118.52(8)
O2 C7 C1 119.89(8)
C7 O1 H1O1 109.5
C7 O2 H1O2 109.5
O3 C2 C3 125.59(8)
O3 C2 C1 114.13(8)
C3 C2 C1 120.20(8)
C2 O3 C8 117.96(7)
O3 C8 H8A 109.5
O3 C8 H8B 109.5
H8A C8 H8B 109.5
O3 C8 H8C 109.5
H8A C8 H8C 109.5
H8B C8 H8C 109.5
C2 C3 C4 119.28(8)
C2 C3 H3 120.4
C4 C3 H3 120.4
C5 C4 C3 119.63(8)
C5 C4 C9 118.71(8)
C3 C4 C9 120.46(8)
C4 C5 C6 121.26(8)
C4 C5 H5 119.4
C6 C5 H5 119.4
C1 C6 C5 117.79(8)
C1 C6 C11 121.58(8)
C5 C6 C11 119.07(8)
C4 C9 C10 110.80(7)
C4 C9 H9A 109.5
C10 C9 H9A 109.5
C4 C9 H9B 109.5
C10 C9 H9B 109.5
H9A C9 H9B 108.1
C13 C10 C9 110.93(8)
C13 C10 H10A 109.5
C9 C10 H10A 109.5
C13 C10 H10B 109.5
C9 C10 H10B 109.5
H10A C10 H10B 108.0
C6 C11 C12 110.33(8)
C6 C11 H11A 109.6
C12 C11 H11A 109.6
C6 C11 H11B 109.6
C12 C11 H11B 109.6
H11A C11 H11B 108.1
C15 C12 C11 109.70(8)
C15 C12 H12A 109.7
C11 C12 H12A 109.7
C15 C12 H12B 109.7
C11 C12 H12B 109.7
H12A C12 H12B 108.2
C18 C13 C14 118.14(10)
C18 C13 C10 121.45(9)
C14 C13 C10 118.84(9)
C15 C14 C13 121.50(9)
C15 C14 H14 119.2
C13 C14 H14 119.2
C14 C15 C16 118.34(9)
C14 C15 C12 119.15(9)
C16 C15 C12 120.84(9)
C17 C16 C15 120.38(10)
C17 C16 H16 119.8
C15 C16 H16 119.8
C18 C17 C16 120.16(9)
C18 C17 H17 119.9
C16 C17 H17 119.9
C17 C18 C13 120.49(10)
C17 C18 H18 119.8
C13 C18 H18 119.8

loop_
_geom_bond_atom_site_label_1
_geom_bond_atom_site_label_2
_geom_bond_distance
C1 C6 1.3930(12)
C1 C2 1.4037(12)
C1 C7 1.4962(11)
C7 O1 1.2646(11)
C7 O2 1.2650(12)
O1 H1O1 0.8400
O2 H1O2 0.8400
C2 O3 1.3664(10)
C2 C3 1.3915(12)
O3 C8 1.4300(10)
C8 H8A 0.9800
C8 H8B 0.9800
C8 H8C 0.9800
C3 C4 1.3975(12)
C3 H3 0.9500
C4 C5 1.3911(13)
C4 C9 1.5141(11)
C5 C6 1.4030(12)
C5 H5 0.9500
C6 C11 1.5085(12)
C9 C10 1.5725(14)
C9 H9A 0.9900
C9 H9B 0.9900
C10 C13 1.5077(14)
C10 H10A 0.9900
C10 H10B 0.9900
C11 C12 1.5712(13)
C11 H11A 0.9900
C11 H11B 0.9900
C12 C15 1.5080(14)
C12 H12A 0.9900
C12 H12B 0.9900
C13 C18 1.3973(13)
C13 C14 1.4008(14)
C14 C15 1.3959(14)
C14 H14 0.9500
C15 C16 1.3965(13)
C16 C17 1.3918(16)
C16 H16 0.9500
C17 C18 1.3897(16)
C17 H17 0.9500
C18 H18 0.9500

loop_
_geom_hbond_atom_site_label_D
_geom_hbond_atom_site_label_H
_geom_hbond_atom_site_label_A
_geom_hbond_distance_DH
_geom_hbond_distance_HA
_geom_hbond_distance_DA
_geom_hbond_angle_DHA
_geom_hbond_site_symmetry_A
O2 H1O2 O2 0.84 1.80 2.6305(14) 171.9 3_566
O1 H1O1 O1 0.84 1.78 2.6139(13) 172.4 3_567

loop_
_geom_torsion_atom_site_label_1
_geom_torsion_atom_site_label_2
_geom_torsion_atom_site_label_3
_geom_torsion_atom_site_label_4
_geom_torsion
C6 C1 C7 O1 75.25(11)
C2 C1 C7 O1 -109.27(10)
C6 C1 C7 O2 -105.42(11)
C2 C1 C7 O2 70.06(11)
C6 C1 C2 O3 -177.87(8)
C7 C1 C2 O3 6.58(11)
C6 C1 C2 C3 5.17(13)
C7 C1 C2 C3 -170.38(8)
C3 C2 O3 C8 -10.90(12)
C1 C2 O3 C8 172.33(7)
O3 C2 C3 C4 179.20(8)
C1 C2 C3 C4 -4.21(12)
C2 C3 C4 C5 -3.77(13)
C2 C3 C4 C9 163.54(8)
C3 C4 C5 C6 11.09(13)
C9 C4 C5 C6 -156.44(8)
C2 C1 C6 C5 1.87(12)
C7 C1 C6 C5 177.17(8)
C2 C1 C6 C11 -163.71(8)
C7 C1 C6 C11 11.59(13)
C4 C5 C6 C1 -10.02(13)
C4 C5 C6 C11 155.94(9)
C5 C4 C9 C10 76.90(10)
C3 C4 C9 C10 -90.52(10)
C4 C9 C10 C13 -58.40(10)
C1 C6 C11 C12 86.60(10)
C5 C6 C11 C12 -78.80(10)
C6 C11 C12 C15 61.04(10)
C9 C10 C13 C18 -86.17(10)
C9 C10 C13 C14 79.31(10)
C18 C13 C14 C15 10.25(14)
C10 C13 C14 C15 -155.71(9)
C13 C14 C15 C16 -10.55(14)
C13 C14 C15 C12 154.87(9)
C11 C12 C15 C14 -80.39(10)
C11 C12 C15 C16 84.65(11)
C14 C15 C16 C17 2.97(14)
C12 C15 C16 C17 -162.19(9)
C15 C16 C17 C18 4.64(15)
C16 C17 C18 C13 -4.94(15)
C14 C13 C18 C17 -2.37(14)
C10 C13 C18 C17 163.20(9)

loop_
_diffrn_twin_id
_diffrn_twin_ratio
_diffrn_twin_reflns_isolated
_diffrn_twin_reflns_overlapped
1 0.7722 13264 10055
2 0.2278 13162 10055
